data_7205473
loop_
_publ_author_name
'Paton, Andrew S.'
'Morse, Graham E.'
'Lough, Alan J.'
'Bender, Timothy P.'

_publ_section_title
;
 Observations regarding the crystal structures of non-halogenated
 phenoxyboronsubphthalocyanines having para substituents on the phenoxy
 group
;
_journal_issue 3
_journal_name_full CrystEngComm
_journal_page_first 914
_journal_paper_doi 10.1039/c0ce00599a
_journal_volume 13
_journal_year 2011
_chemical_formula_moiety 'C38 H33 B N6 O, 0.5(C6 H6)'
_chemical_formula_sum 'C41 H36 B N6 O'
_chemical_formula_weight 639.57
_chemical_name_systematic
;
?
;
_space_group_IT_number 14
_symmetry_cell_setting monoclinic
_symmetry_space_group_name_Hall '-P 2ybc'
_symmetry_space_group_name_H-M 'P 1 21/c 1'
_atom_sites_solution_hydrogens geom
_atom_sites_solution_primary direct
_atom_sites_solution_secondary difmap
_audit_creation_method SHELXL-97
_cell_angle_alpha 90.00
_cell_angle_beta 108.1900(11)
_cell_angle_gamma 90.00
_cell_formula_units_Z 4
_cell_length_a 16.4530(4)
_cell_length_b 11.9941(2)
_cell_length_c 17.5406(4)
_cell_measurement_reflns_used 21335
_cell_measurement_temperature 150(1)
_cell_measurement_theta_max 27.5
_cell_measurement_theta_min 2.6
_cell_volume 3288.46(12)
_computing_cell_refinement 'Denzo-SMN (Otwinowski & Minor, 1997)'
_computing_data_collection 'Collect (Nonius B.V., 1997-2002)'
_computing_data_reduction Denzo-SMN
_computing_molecular_graphics 'PLATON (Spek, 2003)'
_computing_publication_material 'SHELXTL V6.1'
_computing_structure_refinement 'SHELXTL V6.1 (Sheldrick, 2008)'
_computing_structure_solution 'SIR-92 (Altomare et al., 1994)'
_diffrn_ambient_temperature 150(2)
_diffrn_detector_area_resol_mean 9
_diffrn_measured_fraction_theta_full 0.990
_diffrn_measured_fraction_theta_max 0.990
_diffrn_measurement_device_type 'Nonius KappaCCD'
_diffrn_measurement_method '\f scans and \w scans with \k offsets'
_diffrn_radiation_monochromator graphite
_diffrn_radiation_source 'fine-focus sealed tube'
_diffrn_radiation_type MoK\a
_diffrn_radiation_wavelength 0.71073
_diffrn_reflns_av_R_equivalents 0.0473
_diffrn_reflns_av_sigmaI/netI 0.0653
_diffrn_reflns_limit_h_max 21
_diffrn_reflns_limit_h_min -21
_diffrn_reflns_limit_k_max 15
_diffrn_reflns_limit_k_min -15
_diffrn_reflns_limit_l_max 22
_diffrn_reflns_limit_l_min -22
_diffrn_reflns_number 21335
_diffrn_reflns_theta_full 27.50
_diffrn_reflns_theta_max 27.50
_diffrn_reflns_theta_min 2.61
_diffrn_standards_number 0
_exptl_absorpt_coefficient_mu 0.079
_exptl_absorpt_correction_T_max 0.994
_exptl_absorpt_correction_T_min 0.937
_exptl_absorpt_correction_type multi-scan
_exptl_absorpt_process_details
;
multi-scan from symmetry-related measurements
Sortav (Blessing 1995)
;
_exptl_crystal_colour purple
_exptl_crystal_density_diffrn 1.292
_exptl_crystal_density_method 'not measured'
_exptl_crystal_description block
_exptl_crystal_F_000 1348
_exptl_crystal_size_max 0.24
_exptl_crystal_size_mid 0.18
_exptl_crystal_size_min 0.10
_refine_diff_density_max 0.438
_refine_diff_density_min -0.423
_refine_diff_density_rms 0.053
_refine_ls_extinction_method none
_refine_ls_goodness_of_fit_ref 1.051
_refine_ls_hydrogen_treatment constr
_refine_ls_matrix_type full
_refine_ls_number_parameters 470
_refine_ls_number_reflns 7488
_refine_ls_number_restraints 26
_refine_ls_restrained_S_all 1.065
_refine_ls_R_factor_all 0.1108
_refine_ls_R_factor_gt 0.0562
_refine_ls_shift/su_max 0.000
_refine_ls_shift/su_mean 0.000
_refine_ls_structure_factor_coef Fsqd
_refine_ls_weighting_details 'calc w=1/[\s^2^(Fo^2^)+(0.0672P)^2^+1.1772P] where P=(Fo^2^+2Fc^2^)/3'
_refine_ls_weighting_scheme calc
_refine_ls_wR_factor_gt 0.1309
_refine_ls_wR_factor_ref 0.1595
_reflns_number_gt 4574
_reflns_number_total 7488
_reflns_threshold_expression I>2\s(I)
_cod_data_source_file C0CE00599A.TXT
_cod_data_source_block k09104
_cod_depositor_comments
;
The following automatic conversions were performed:
'_symmetry_cell_setting' value 'Monoclinic' changed to 'monoclinic'
according to '/home/saulius/struct/CIF-dictionaries/cif_core.dic'
dictionary named 'cif_core.dic' version 2.4.1 from 2010-06-29.

Automatic conversion script
Id: cif_fix_enum 1555 2011-01-17 13:19:09Z saulius 
;
_cod_original_sg_symbol_H-M 'P 21/c'
_cod_database_code 7205473

loop_
_symmetry_equiv_pos_as_xyz
'x, y, z'
'-x, y+1/2, -z+1/2'
'-x, -y, -z'
'x, -y-1/2, z-1/2'

loop_
_atom_site_label
_atom_site_type_symbol
_atom_site_fract_x
_atom_site_fract_y
_atom_site_fract_z
_atom_site_U_iso_or_equiv
_atom_site_adp_type
_atom_site_occupancy
_atom_site_symmetry_multiplicity
_atom_site_calc_flag
_atom_site_refinement_flags
_atom_site_disorder_assembly
_atom_site_disorder_group
O1 O 0.76671(8) 0.17645(12) 0.34260(8) 0.0290(3) Uani 1 1 d . . .
N1 N 0.96610(10) 0.33413(14) 0.41908(10) 0.0286(4) Uani 1 1 d . . .
N2 N 0.84734(10) 0.33012(13) 0.29888(10) 0.0266(4) Uani 1 1 d . . .
N3 N 0.78410(11) 0.33845(13) 0.15715(10) 0.0278(4) Uani 1 1 d . . .
N4 N 0.81940(10) 0.16412(13) 0.22356(9) 0.0253(4) Uani 1 1 d . . .
N5 N 0.91278(10) 0.00906(14) 0.26963(10) 0.0282(4) Uani 1 1 d . . .
N6 N 0.91393(10) 0.16306(13) 0.35498(9) 0.0256(4) Uani 1 1 d . . .
C1 C 0.90809(13) 0.38642(17) 0.35775(12) 0.0283(5) Uani 1 1 d . . .
C2 C 0.90717(13) 0.50005(17) 0.32825(12) 0.0293(5) Uani 1 1 d . . .
C3 C 0.95155(14) 0.59530(18) 0.36306(14) 0.0360(5) Uani 1 1 d . . .
H3A H 0.9891 0.5947 0.4166 0.043 Uiso 1 1 calc R . .
C4 C 0.93890(16) 0.69110(19) 0.31664(15) 0.0433(6) Uani 1 1 d . . .
H4A H 0.9672 0.7578 0.3396 0.052 Uiso 1 1 calc R . .
C5 C 0.88574(16) 0.69225(19) 0.23719(15) 0.0414(6) Uani 1 1 d . . .
H5A H 0.8793 0.7592 0.2069 0.050 Uiso 1 1 calc R . .
C6 C 0.84236(14) 0.59761(17) 0.20180(14) 0.0343(5) Uani 1 1 d . . .
H6A H 0.8067 0.5983 0.1475 0.041 Uiso 1 1 calc R . .
C7 C 0.85227(13) 0.50134(16) 0.24784(12) 0.0288(5) Uani 1 1 d . . .
C8 C 0.81920(12) 0.38858(17) 0.22857(12) 0.0265(4) Uani 1 1 d . . .
C9 C 0.78923(12) 0.22644(17) 0.15524(12) 0.0268(4) Uani 1 1 d . . .
C10 C 0.78740(13) 0.15203(17) 0.08922(12) 0.0282(5) Uani 1 1 d . . .
C11 C 0.75574(14) 0.16460(18) 0.00638(12) 0.0322(5) Uani 1 1 d . . .
H11A H 0.7272 0.2310 -0.0169 0.039 Uiso 1 1 calc R . .
C12 C 0.76701(15) 0.07786(18) -0.04097(13) 0.0364(5) Uani 1 1 d . . .
H12A H 0.7442 0.0837 -0.0977 0.044 Uiso 1 1 calc R . .
C13 C 0.81130(14) -0.01827(19) -0.00712(13) 0.0373(5) Uani 1 1 d . . .
H13A H 0.8190 -0.0758 -0.0414 0.045 Uiso 1 1 calc R . .
C14 C 0.84426(13) -0.03206(18) 0.07494(13) 0.0326(5) Uani 1 1 d . . .
H14A H 0.8757 -0.0970 0.0974 0.039 Uiso 1 1 calc R . .
C15 C 0.82989(13) 0.05227(17) 0.12372(12) 0.0282(5) Uani 1 1 d . . .
C16 C 0.85460(13) 0.06511(16) 0.21062(12) 0.0276(5) Uani 1 1 d . . .
C17 C 0.94439(13) 0.06229(16) 0.34018(12) 0.0264(4) Uani 1 1 d . . .
C18 C 1.02329(13) 0.04496(16) 0.40628(12) 0.0266(4) Uani 1 1 d . . .
C19 C 1.08036(13) -0.04322(17) 0.42666(12) 0.0305(5) Uani 1 1 d . . .
H19A H 1.0708 -0.1092 0.3951 0.037 Uiso 1 1 calc R . .
C20 C 1.15116(14) -0.03340(19) 0.49360(13) 0.0348(5) Uani 1 1 d . . .
H20A H 1.1897 -0.0943 0.5093 0.042 Uiso 1 1 calc R . .
C21 C 1.16716(14) 0.06416(19) 0.53865(13) 0.0368(5) Uani 1 1 d . . .
H21A H 1.2164 0.0684 0.5847 0.044 Uiso 1 1 calc R . .
C22 C 1.11325(13) 0.15510(18) 0.51814(12) 0.0322(5) Uani 1 1 d . . .
H22A H 1.1259 0.2223 0.5482 0.039 Uiso 1 1 calc R . .
C23 C 1.03985(13) 0.14560(17) 0.45224(12) 0.0279(5) Uani 1 1 d . . .
C24 C 0.97093(12) 0.22242(17) 0.41431(11) 0.0263(4) Uani 1 1 d . . .
C25 C 0.67987(12) 0.19014(16) 0.31531(12) 0.0257(4) Uani 1 1 d . A .
C26 C 0.63288(13) 0.12548(17) 0.35180(13) 0.0313(5) Uani 1 1 d . . .
H26A H 0.6616 0.0747 0.3930 0.038 Uiso 1 1 calc R . .
C27 C 0.54479(13) 0.13380(17) 0.32913(13) 0.0332(5) Uani 1 1 d . A .
H27A H 0.5141 0.0878 0.3547 0.040 Uiso 1 1 calc R . .
C28 C 0.49979(13) 0.20780(19) 0.26982(13) 0.0343(5) Uani 1 1 d . . .
C29 C 0.54803(14) 0.2724(2) 0.23462(14) 0.0408(6) Uani 1 1 d . A .
H29A H 0.5195 0.3238 0.1939 0.049 Uiso 1 1 calc R . .
C30 C 0.63710(14) 0.26483(19) 0.25671(13) 0.0349(5) Uani 1 1 d . . .
H30A H 0.6681 0.3109 0.2315 0.042 Uiso 1 1 calc R A .
C31 C 0.40238(15) 0.2161(2) 0.24753(15) 0.0491(7) Uani 1 1 d D A 1
C32 C 0.3652(2) 0.0968(3) 0.2298(2) 0.0602(12) Uani 0.769(4) 1 d PD A 1
H32A H 0.3784 0.0665 0.1832 0.090 Uiso 0.769(4) 1 calc PR A 1
H32B H 0.3030 0.0994 0.2186 0.090 Uiso 0.769(4) 1 calc PR A 1
H32C H 0.3906 0.0491 0.2765 0.090 Uiso 0.769(4) 1 calc PR A 1
C33 C 0.3618(2) 0.2838(5) 0.1730(3) 0.0723(15) Uani 0.769(4) 1 d PD A 1
H33A H 0.3822 0.2570 0.1294 0.108 Uiso 0.769(4) 1 calc PR A 1
H33B H 0.3773 0.3625 0.1837 0.108 Uiso 0.769(4) 1 calc PR A 1
H33C H 0.2994 0.2760 0.1573 0.108 Uiso 0.769(4) 1 calc PR A 1
C34 C 0.3755(2) 0.2509(3) 0.3231(2) 0.0512(10) Uani 0.769(4) 1 d PD A 1
H34A H 0.3125 0.2441 0.3074 0.061 Uiso 0.769(4) 1 calc PR A 1
H34B H 0.3993 0.1937 0.3648 0.061 Uiso 0.769(4) 1 calc PR A 1
C35 C 0.3988(3) 0.3657(3) 0.3645(2) 0.0655(10) Uani 0.769(4) 1 d PD A 1
C36 C 0.3658(3) 0.3638(4) 0.4369(3) 0.0767(14) Uani 0.769(4) 1 d PD A 1
H36A H 0.3038 0.3514 0.4187 0.115 Uiso 0.769(4) 1 calc PR A 1
H36B H 0.3785 0.4352 0.4652 0.115 Uiso 0.769(4) 1 calc PR A 1
H36C H 0.3940 0.3035 0.4733 0.115 Uiso 0.769(4) 1 calc PR A 1
C37 C 0.3521(5) 0.4624(5) 0.3123(4) 0.165(4) Uani 0.769(4) 1 d PD A 1
H37A H 0.2907 0.4463 0.2924 0.248 Uiso 0.769(4) 1 calc PR A 1
H37B H 0.3740 0.4720 0.2668 0.248 Uiso 0.769(4) 1 calc PR A 1
H37C H 0.3617 0.5310 0.3443 0.248 Uiso 0.769(4) 1 calc PR A 1
C38 C 0.4954(4) 0.3890(7) 0.3942(6) 0.151(4) Uani 0.769(4) 1 d PD A 1
H38A H 0.5174 0.3908 0.3483 0.226 Uiso 0.769(4) 1 calc PR A 1
H38B H 0.5245 0.3300 0.4314 0.226 Uiso 0.769(4) 1 calc PR A 1
H38C H 0.5060 0.4611 0.4219 0.226 Uiso 0.769(4) 1 calc PR A 1
C31A C 0.40238(15) 0.2161(2) 0.24753(15) 0.0491(7) Uani 0.00 1 d PD A 2
C32A C 0.3551(8) 0.1290(9) 0.2795(8) 0.061(4) Uiso 0.231(4) 1 d PD A 2
H32D H 0.3707 0.0546 0.2657 0.092 Uiso 0.231(4) 1 calc PR A 2
H32E H 0.2933 0.1400 0.2556 0.092 Uiso 0.231(4) 1 calc PR A 2
H32F H 0.3706 0.1359 0.3380 0.092 Uiso 0.231(4) 1 calc PR A 2
C33A C 0.3708(10) 0.2220(13) 0.1557(3) 0.065(5) Uiso 0.231(4) 1 d PD A 2
H33D H 0.3794 0.1496 0.1335 0.097 Uiso 0.231(4) 1 calc PR A 2
H33E H 0.4031 0.2793 0.1376 0.097 Uiso 0.231(4) 1 calc PR A 2
H33F H 0.3098 0.2409 0.1373 0.097 Uiso 0.231(4) 1 calc PR A 2
C34A C 0.3828(7) 0.3411(5) 0.2684(6) 0.042(3) Uiso 0.231(4) 1 d PD A 2
H34C H 0.4136 0.3902 0.2413 0.050 Uiso 0.231(4) 1 calc PR A 2
H34D H 0.3210 0.3533 0.2410 0.050 Uiso 0.231(4) 1 calc PR A 2
C35A C 0.4013(7) 0.3880(8) 0.3547(6) 0.0655(10) Uani 0.231(4) 1 d PD A 2
C36A C 0.3394(8) 0.3324(11) 0.3930(10) 0.071(5) Uiso 0.231(4) 1 d PD A 2
H36D H 0.2803 0.3465 0.3597 0.106 Uiso 0.231(4) 1 calc PR A 2
H36E H 0.3485 0.3633 0.4468 0.106 Uiso 0.231(4) 1 calc PR A 2
H36F H 0.3499 0.2518 0.3971 0.106 Uiso 0.231(4) 1 calc PR A 2
C37A C 0.3873(7) 0.5144(8) 0.3576(8) 0.056(4) Uiso 0.231(4) 1 d PD A 2
H37D H 0.3297 0.5333 0.3229 0.083 Uiso 0.231(4) 1 calc PR A 2
H37E H 0.4297 0.5536 0.3388 0.083 Uiso 0.231(4) 1 calc PR A 2
H37F H 0.3936 0.5369 0.4128 0.083 Uiso 0.231(4) 1 calc PR A 2
C38A C 0.4923(6) 0.3643(11) 0.4105(8) 0.028(3) Uiso 0.231(4) 1 d PD A 2
H38D H 0.5036 0.2840 0.4115 0.042 Uiso 0.231(4) 1 calc PR A 2
H38E H 0.4976 0.3901 0.4648 0.042 Uiso 0.231(4) 1 calc PR A 2
H38F H 0.5338 0.4038 0.3906 0.042 Uiso 0.231(4) 1 calc PR A 2
B1 B 0.82961(15) 0.20850(19) 0.30551(13) 0.0262(5) Uani 1 1 d . . .
C1S C 0.5707(3) -0.0567(4) 0.4999(3) 0.0909(12) Uani 1 1 d . . .
H1S H 0.6203 -0.0971 0.4994 0.109 Uiso 1 1 calc R . .
C2S C 0.5792(3) 0.0440(5) 0.5341(2) 0.0899(13) Uani 1 1 d . . .
H2S H 0.6344 0.0750 0.5582 0.108 Uiso 1 1 calc R . .
C3S C 0.5075(4) 0.1018(3) 0.5341(2) 0.0929(14) Uani 1 1 d . . .
H3S H 0.5128 0.1737 0.5579 0.111 Uiso 1 1 calc R . .

loop_
_atom_site_aniso_label
_atom_site_aniso_U_11
_atom_site_aniso_U_22
_atom_site_aniso_U_33
_atom_site_aniso_U_23
_atom_site_aniso_U_13
_atom_site_aniso_U_12
O1 0.0197(7) 0.0388(8) 0.0280(8) 0.0038(6) 0.0069(6) 0.0003(6)
N1 0.0240(9) 0.0320(9) 0.0292(9) -0.0014(7) 0.0077(7) 0.0020(8)
N2 0.0228(9) 0.0301(9) 0.0269(9) -0.0002(7) 0.0079(7) 0.0008(7)
N3 0.0256(9) 0.0305(9) 0.0278(9) 0.0009(7) 0.0090(7) -0.0002(8)
N4 0.0222(8) 0.0271(9) 0.0255(9) 0.0014(7) 0.0057(7) -0.0002(7)
N5 0.0249(9) 0.0308(9) 0.0282(9) 0.0018(7) 0.0073(8) -0.0002(7)
N6 0.0222(9) 0.0277(9) 0.0261(9) -0.0003(7) 0.0063(7) 0.0000(7)
C1 0.0242(11) 0.0318(11) 0.0290(11) -0.0053(9) 0.0085(9) -0.0016(9)
C2 0.0275(11) 0.0294(11) 0.0329(11) -0.0030(9) 0.0122(9) 0.0006(9)
C3 0.0310(12) 0.0358(12) 0.0401(13) -0.0067(10) 0.0094(10) 0.0003(10)
C4 0.0476(15) 0.0286(11) 0.0556(16) -0.0090(11) 0.0189(13) -0.0058(11)
C5 0.0478(14) 0.0309(12) 0.0491(15) 0.0046(11) 0.0204(12) -0.0005(11)
C6 0.0361(12) 0.0328(12) 0.0375(12) 0.0015(10) 0.0164(10) 0.0026(10)
C7 0.0261(11) 0.0292(11) 0.0343(12) -0.0009(9) 0.0139(9) 0.0021(9)
C8 0.0220(10) 0.0313(11) 0.0274(11) 0.0023(9) 0.0094(8) 0.0018(9)
C9 0.0213(10) 0.0315(11) 0.0268(11) 0.0033(9) 0.0067(8) -0.0015(9)
C10 0.0241(10) 0.0309(11) 0.0291(11) 0.0002(9) 0.0078(9) -0.0043(9)
C11 0.0335(12) 0.0350(11) 0.0270(11) 0.0040(9) 0.0077(9) -0.0029(10)
C12 0.0426(13) 0.0418(13) 0.0256(11) 0.0000(10) 0.0120(10) -0.0067(11)
C13 0.0426(13) 0.0396(12) 0.0340(12) -0.0048(10) 0.0182(10) -0.0022(11)
C14 0.0303(12) 0.0347(11) 0.0336(12) -0.0008(9) 0.0114(9) -0.0019(10)
C15 0.0254(11) 0.0321(11) 0.0265(11) -0.0008(9) 0.0070(9) -0.0028(9)
C16 0.0239(10) 0.0281(10) 0.0301(11) 0.0004(9) 0.0075(9) -0.0004(9)
C17 0.0239(10) 0.0283(10) 0.0277(11) 0.0012(8) 0.0089(9) -0.0010(9)
C18 0.0227(10) 0.0321(11) 0.0259(10) 0.0026(9) 0.0091(8) -0.0008(9)
C19 0.0262(11) 0.0330(11) 0.0325(11) 0.0025(9) 0.0096(9) 0.0026(9)
C20 0.0286(11) 0.0384(12) 0.0359(12) 0.0046(10) 0.0077(10) 0.0064(10)
C21 0.0270(11) 0.0450(13) 0.0322(12) 0.0013(10) 0.0002(9) 0.0044(10)
C22 0.0261(11) 0.0368(12) 0.0309(11) -0.0028(9) 0.0049(9) 0.0002(10)
C23 0.0233(10) 0.0345(11) 0.0271(11) 0.0023(9) 0.0095(9) 0.0010(9)
C24 0.0215(10) 0.0327(11) 0.0242(10) -0.0020(9) 0.0064(8) -0.0013(9)
C25 0.0215(10) 0.0292(10) 0.0255(10) -0.0021(8) 0.0061(8) 0.0000(9)
C26 0.0279(11) 0.0317(11) 0.0332(11) 0.0048(9) 0.0078(9) 0.0017(9)
C27 0.0257(11) 0.0351(12) 0.0401(12) 0.0054(10) 0.0120(10) -0.0019(10)
C28 0.0246(11) 0.0430(13) 0.0340(12) 0.0033(10) 0.0074(9) 0.0023(10)
C29 0.0287(12) 0.0552(15) 0.0381(13) 0.0186(11) 0.0100(10) 0.0098(11)
C30 0.0268(11) 0.0449(13) 0.0359(12) 0.0120(10) 0.0142(10) 0.0028(10)
C31 0.0246(12) 0.0733(18) 0.0474(15) 0.0115(13) 0.0085(11) 0.0048(12)
C32 0.0248(17) 0.091(3) 0.059(2) 0.009(2) 0.0052(16) -0.0187(18)
C33 0.0215(18) 0.104(4) 0.083(3) 0.052(3) 0.0035(18) 0.012(2)
C34 0.0288(17) 0.061(2) 0.069(2) 0.0260(19) 0.0236(16) 0.0124(16)
C35 0.068(2) 0.051(2) 0.098(3) 0.0147(19) 0.056(2) 0.0158(18)
C36 0.089(3) 0.068(3) 0.093(4) 0.016(3) 0.057(3) 0.023(3)
C37 0.305(10) 0.090(4) 0.172(7) 0.083(5) 0.177(8) 0.112(6)
C38 0.140(6) 0.116(6) 0.252(10) -0.104(6) 0.143(7) -0.057(5)
C31A 0.0246(12) 0.0733(18) 0.0474(15) 0.0115(13) 0.0085(11) 0.0048(12)
C35A 0.068(2) 0.051(2) 0.098(3) 0.0147(19) 0.056(2) 0.0158(18)
B1 0.0241(12) 0.0300(12) 0.0235(11) 0.0008(9) 0.0061(10) -0.0010(10)
C1S 0.108(4) 0.104(3) 0.073(3) 0.037(2) 0.047(3) 0.015(3)
C2S 0.095(3) 0.116(4) 0.0456(19) 0.021(2) 0.0031(19) -0.045(3)
C3S 0.169(5) 0.067(2) 0.047(2) -0.0004(17) 0.042(3) -0.022(3)

loop_
_atom_type_symbol
_atom_type_description
_atom_type_scat_dispersion_real
_atom_type_scat_dispersion_imag
_atom_type_scat_source
C C 0.0033 0.0016 'International Tables Vol C Tables 4.2.6.8 and 6.1.1.4'
H H 0.0000 0.0000 'International Tables Vol C Tables 4.2.6.8 and 6.1.1.4'
B B 0.0013 0.0007 'International Tables Vol C Tables 4.2.6.8 and 6.1.1.4'
N N 0.0061 0.0033 'International Tables Vol C Tables 4.2.6.8 and 6.1.1.4'
O O 0.0106 0.0060 'International Tables Vol C Tables 4.2.6.8 and 6.1.1.4'

loop_
_geom_angle_atom_site_label_1
_geom_angle_atom_site_label_2
_geom_angle_atom_site_label_3
_geom_angle
_geom_angle_site_symmetry_1
_geom_angle_site_symmetry_3
_geom_angle_publ_flag
C25 O1 B1 129.14(16) . . ?
C24 N1 C1 116.99(17) . . ?
C8 N2 C1 112.88(16) . . ?
C8 N2 B1 123.33(16) . . ?
C1 N2 B1 122.34(16) . . ?
C8 N3 C9 117.16(17) . . ?
C9 N4 C16 112.64(16) . . ?
C9 N4 B1 123.37(16) . . ?
C16 N4 B1 122.83(16) . . ?
C17 N5 C16 116.57(17) . . ?
C24 N6 C17 113.69(16) . . ?
C24 N6 B1 123.13(16) . . ?
C17 N6 B1 122.92(16) . . ?
N1 C1 N2 122.68(18) . . ?
N1 C1 C2 130.14(18) . . ?
N2 C1 C2 105.62(17) . . ?
C3 C2 C7 120.8(2) . . ?
C3 C2 C1 131.9(2) . . ?
C7 C2 C1 107.24(17) . . ?
C4 C3 C2 117.5(2) . . ?
C3 C4 C5 121.8(2) . . ?
C6 C5 C4 121.0(2) . . ?
C5 C6 C7 118.1(2) . . ?
C6 C7 C2 120.66(19) . . ?
C6 C7 C8 132.0(2) . . ?
C2 C7 C8 107.24(17) . . ?
N3 C8 N2 122.42(18) . . ?
N3 C8 C7 130.60(18) . . ?
N2 C8 C7 105.65(17) . . ?
N3 C9 N4 122.12(18) . . ?
N3 C9 C10 130.21(18) . . ?
N4 C9 C10 105.90(17) . . ?
C11 C10 C15 120.66(19) . . ?
C11 C10 C9 132.32(19) . . ?
C15 C10 C9 106.99(17) . . ?
C12 C11 C10 118.1(2) . . ?
C11 C12 C13 121.2(2) . . ?
C14 C13 C12 121.7(2) . . ?
C13 C14 C15 117.8(2) . . ?
C14 C15 C10 120.35(19) . . ?
C14 C15 C16 132.38(19) . . ?
C10 C15 C16 107.18(17) . . ?
N5 C16 N4 122.67(18) . . ?
N5 C16 C15 130.45(18) . . ?
N4 C16 C15 105.68(16) . . ?
N5 C17 N6 122.44(17) . . ?
N5 C17 C18 130.97(18) . . ?
N6 C17 C18 105.27(16) . . ?
C19 C18 C23 120.31(18) . . ?
C19 C18 C17 132.58(19) . . ?
C23 C18 C17 107.05(17) . . ?
C20 C19 C18 118.7(2) . . ?
C19 C20 C21 121.1(2) . . ?
C22 C21 C20 121.6(2) . . ?
C21 C22 C23 118.2(2) . . ?
C22 C23 C18 120.05(19) . . ?
C22 C23 C24 132.85(19) . . ?
C18 C23 C24 107.06(17) . . ?
N1 C24 N6 121.80(17) . . ?
N1 C24 C23 131.01(18) . . ?
N6 C24 C23 105.73(17) . . ?
O1 C25 C30 124.95(18) . . ?
O1 C25 C26 116.36(17) . . ?
C30 C25 C26 118.66(19) . . ?
C27 C26 C25 120.88(19) . . ?
C26 C27 C28 121.8(2) . . ?
C29 C28 C27 116.4(2) . . ?
C29 C28 C31 123.37(19) . . ?
C27 C28 C31 120.21(19) . . ?
C28 C29 C30 122.5(2) . . ?
C25 C30 C29 119.7(2) . . ?
C33 C31 C28 113.7(2) . . ?
C33 C31 C32 106.4(3) . . ?
C28 C31 C32 107.9(2) . . ?
C33 C31 C34 115.0(3) . . ?
C28 C31 C34 110.4(2) . . ?
C32 C31 C34 102.5(2) . . ?
C35 C34 C31 122.4(3) . . ?
C37 C35 C36 105.4(3) . . ?
C37 C35 C38 109.8(5) . . ?
C36 C35 C38 108.6(5) . . ?
C37 C35 C34 113.0(4) . . ?
C36 C35 C34 106.0(3) . . ?
C38 C35 C34 113.5(4) . . ?
C36A C35A C37A 106.7(6) . . ?
C36A C35A C38A 106.8(6) . . ?
C37A C35A C38A 106.7(6) . . ?
C36A C35A C34A 108.3(11) . . ?
C37A C35A C34A 113.8(9) . . ?
C38A C35A C34A 114.1(10) . . ?
O1 B1 N6 108.04(16) . . ?
O1 B1 N4 117.43(17) . . ?
N6 B1 N4 103.58(16) . . ?
O1 B1 N2 118.73(18) . . ?
N6 B1 N2 103.45(16) . . ?
N4 B1 N2 103.80(16) . . ?
C2S C1S C3S 120.7(4) . 3_656 ?
C1S C2S C3S 119.3(4) . . ?
C1S C3S C2S 120.0(4) 3_656 . ?

loop_
_geom_bond_atom_site_label_1
_geom_bond_atom_site_label_2
_geom_bond_distance
_geom_bond_site_symmetry_2
_geom_bond_publ_flag
O1 C25 1.368(2) . ?
O1 B1 1.436(3) . ?
N1 C24 1.346(3) . ?
N1 C1 1.349(3) . ?
N2 C8 1.368(2) . ?
N2 C1 1.370(2) . ?
N2 B1 1.499(3) . ?
N3 C8 1.346(3) . ?
N3 C9 1.347(3) . ?
N4 C9 1.367(2) . ?
N4 C16 1.371(3) . ?
N4 B1 1.492(3) . ?
N5 C17 1.344(3) . ?
N5 C16 1.350(2) . ?
N6 C24 1.364(2) . ?
N6 C17 1.364(2) . ?
N6 B1 1.491(3) . ?
C1 C2 1.456(3) . ?
C2 C3 1.390(3) . ?
C2 C7 1.418(3) . ?
C3 C4 1.386(3) . ?
C4 C5 1.395(3) . ?
C5 C6 1.381(3) . ?
C6 C7 1.389(3) . ?
C7 C8 1.458(3) . ?
C9 C10 1.455(3) . ?
C10 C11 1.390(3) . ?
C10 C15 1.422(3) . ?
C11 C12 1.380(3) . ?
C12 C13 1.394(3) . ?
C13 C14 1.381(3) . ?
C14 C15 1.392(3) . ?
C15 C16 1.458(3) . ?
C17 C18 1.460(3) . ?
C18 C19 1.385(3) . ?
C18 C23 1.430(3) . ?
C19 C20 1.377(3) . ?
C20 C21 1.390(3) . ?
C21 C22 1.381(3) . ?
C22 C23 1.391(3) . ?
C23 C24 1.451(3) . ?
C25 C30 1.379(3) . ?
C25 C26 1.385(3) . ?
C26 C27 1.382(3) . ?
C27 C28 1.392(3) . ?
C28 C29 1.385(3) . ?
C28 C31 1.530(3) . ?
C29 C30 1.397(3) . ?
C31 C33 1.507(3) . ?
C31 C32 1.550(3) . ?
C31 C34 1.578(4) . ?
C34 C35 1.547(5) . ?
C35 C37 1.528(4) . ?
C35 C36 1.530(4) . ?
C35 C38 1.536(4) . ?
C34A C35A 1.554(6) . ?
C35A C36A 1.537(5) . ?
C35A C37A 1.537(5) . ?
C35A C38A 1.538(5) . ?
C1S C2S 1.337(6) . ?
C1S C3S 1.352(6) 3_656 ?
C2S C3S 1.369(6) . ?
C3S C1S 1.352(6) 3_656 ?
